data_7027591
loop_
_publ_author_name
'Hartshorn, Richard M.'
'Telfer, Shane G.'

_publ_section_title
;
 Formation of trans(N)-bis(amino
 acidato)(2,2&#x2032;-bipyridine)cobalt(III) complexes following the UV
 irradiation of amino acidatobis(2,2&#x2032;bipyridine)cobalt(III)
 complexes in dimethyl sulfoxide
;
_journal_issue 18
_journal_name_full 'Journal of the Chemical Society, Dalton Transactions'
_journal_page_first 3217
_journal_paper_doi 10.1039/a904486h
_journal_year 1999
_chemical_formula_sum 'C16 H22 Cl Co N4 O9'
_chemical_formula_weight 508.76
_chemical_name_systematic
;
trans(N)-bis(alaninato)(2,2'-bipyridine)cobalt(III) perchlorate monohydrate
;
_space_group_IT_number 14
_symmetry_cell_setting monoclinic
_symmetry_space_group_name_Hall '-P 2ybc'
_symmetry_space_group_name_H-M 'P 1 21/c 1'
_atom_sites_solution_hydrogens geom
_atom_sites_solution_primary direct
_atom_sites_solution_secondary difmap
_audit_creation_method SHELXL-97
_cell_angle_alpha 90.00
_cell_angle_beta 99.06(8)
_cell_angle_gamma 90.00
_cell_formula_units_Z 4
_cell_length_a 10.556(7)
_cell_length_b 10.345(7)
_cell_length_c 18.62(3)
_cell_measurement_reflns_used 27
_cell_measurement_temperature 144(2)
_cell_volume 2008(4)
_computing_cell_refinement XSCAnS
_computing_data_collection XSCAnS
_computing_data_reduction XSCAnS
_computing_molecular_graphics xp
_computing_publication_material xcif
_computing_structure_refinement 'SHELXL-97 (Sheldrick, 1997)'
_computing_structure_solution 'SHELXS-97 (Sheldrick, 1990)'
_diffrn_ambient_temperature 144(2)
_diffrn_measured_fraction_theta_full 0.999
_diffrn_measured_fraction_theta_max 0.999
_diffrn_measurement_device_type 'Siemens P4 four circle'
_diffrn_measurement_method 'Omega scans'
_diffrn_radiation_monochromator graphite
_diffrn_radiation_source 'fine-focus sealed tube'
_diffrn_radiation_type MoK\a
_diffrn_radiation_wavelength 0.71073
_diffrn_reflns_av_R_equivalents 0.0902
_diffrn_reflns_av_sigmaI/netI 0.0910
_diffrn_reflns_limit_h_max 2
_diffrn_reflns_limit_h_min -12
_diffrn_reflns_limit_k_max 12
_diffrn_reflns_limit_k_min 0
_diffrn_reflns_limit_l_max 22
_diffrn_reflns_limit_l_min -22
_diffrn_reflns_number 3872
_diffrn_reflns_theta_full 25.00
_diffrn_reflns_theta_max 25.00
_diffrn_reflns_theta_min 2.22
_diffrn_standards_interval_count 97
_diffrn_standards_number 3
_exptl_absorpt_coefficient_mu 1.047
_exptl_absorpt_correction_T_max 0.8179
_exptl_absorpt_correction_T_min 0.5277
_exptl_absorpt_correction_type empirical
_exptl_absorpt_process_details 'psi scans'
_exptl_crystal_colour orange
_exptl_crystal_density_diffrn 1.683
_exptl_crystal_density_method 'not measured'
_exptl_crystal_description block
_exptl_crystal_F_000 1048
_exptl_crystal_size_max 0.70
_exptl_crystal_size_mid 0.25
_exptl_crystal_size_min 0.20
_refine_diff_density_max 0.749
_refine_diff_density_min -0.637
_refine_diff_density_rms 0.096
_refine_ls_extinction_coef 9999
_refine_ls_extinction_method none
_refine_ls_goodness_of_fit_ref 1.035
_refine_ls_hydrogen_treatment mixed
_refine_ls_matrix_type full
_refine_ls_number_parameters 294
_refine_ls_number_reflns 3531
_refine_ls_number_restraints 0
_refine_ls_restrained_S_all 1.035
_refine_ls_R_factor_all 0.1134
_refine_ls_R_factor_gt 0.0595
_refine_ls_shift/su_max 0.003
_refine_ls_shift/su_mean 0.000
_refine_ls_structure_factor_coef Fsqd
_refine_ls_weighting_details 'calc w=1/[\s^2^(Fo^2^)+(0.0496P)^2^+2.2925P] where P=(Fo^2^+2Fc^2^)/3'
_refine_ls_weighting_scheme calc
_refine_ls_wR_factor_gt 0.1116
_refine_ls_wR_factor_ref 0.1300
_reflns_number_gt 2250
_reflns_number_total 3531
_reflns_threshold_expression >2sigma(I)
_cod_data_source_file 904486Hsup1.cif
_cod_data_source_block stala
_cod_original_cell_volume 2008(3)
_cod_original_sg_symbol_H-M P2(1)/c
_cod_database_code 7027591
_cell_measurement_2theta_min 5.745
_cell_measurement_2theta_max 27.937

loop_
_symmetry_equiv_pos_as_xyz
'x, y, z'
'-x, y+1/2, -z+1/2'
'-x, -y, -z'
'x, -y-1/2, z-1/2'

loop_
_atom_site_label
_atom_site_type_symbol
_atom_site_fract_x
_atom_site_fract_y
_atom_site_fract_z
_atom_site_U_iso_or_equiv
_atom_site_adp_type
_atom_site_occupancy
_atom_site_symmetry_multiplicity
_atom_site_calc_flag
_atom_site_refinement_flags
Co Co 0.80109(7) 0.84722(7) 0.14931(4) 0.0208(2) Uani 1 1 d .
N1 N 0.9031(4) 0.7453(4) 0.2246(2) 0.0277(11) Uani 1 1 d .
H1N H 0.8539 0.6795 0.2388 0.044(19) Uiso 1 1 calc R
H2N H 0.9712 0.7090 0.2066 0.08(3) Uiso 1 1 calc R
N2 N 0.7140(4) 0.9688(4) 0.0791(2) 0.0226(10) Uani 1 1 d .
H3N H 0.6498 0.9273 0.0485 0.041(18) Uiso 1 1 calc R
H4N H 0.6776 1.0338 0.1027 0.08(3) Uiso 1 1 calc R
O2 O 0.8024(3) 0.9754(3) 0.22168(19) 0.0252(9) Uani 1 1 d .
O3 O 0.9547(3) 0.9194(4) 0.1268(2) 0.0285(9) Uani 1 1 d .
C1 C 0.9515(6) 0.8272(6) 0.2881(3) 0.0412(17) Uani 1 1 d .
H1B H 0.9221 0.7863 0.3313 0.049 Uiso 1 1 calc R
C2 C 1.0920(6) 0.8321(7) 0.3036(5) 0.068(3) Uani 1 1 d .
H2B H 1.1262 0.7442 0.3112 0.102 Uiso 1 1 calc R
H2C H 1.1188 0.8836 0.3476 0.102 Uiso 1 1 calc R
H2D H 1.1250 0.8718 0.2625 0.102 Uiso 1 1 calc R
C3 C 0.8883(5) 0.9603(5) 0.2786(3) 0.0261(13) Uani 1 1 d .
C4 C 0.9391(6) 1.0149(6) 0.0826(3) 0.0347(15) Uani 1 1 d .
C5 C 0.8074(7) 1.0237(9) 0.0368(5) 0.073(3) Uani 1 1 d .
H5A H 0.8113 0.9572 -0.0018 0.088 Uiso 1 1 calc R
C6 C 0.7727(6) 1.1405(6) -0.0047(3) 0.0412(16) Uani 1 1 d .
H6A H 0.6895 1.1283 -0.0356 0.062 Uiso 1 1 calc R
H6B H 0.8381 1.1594 -0.0352 0.062 Uiso 1 1 calc R
H6C H 0.7672 1.2128 0.0287 0.062 Uiso 1 1 calc R
O1 O 0.9158(4) 1.0432(4) 0.3251(2) 0.0325(10) Uani 1 1 d .
O4 O 1.0253(4) 1.0898(4) 0.0739(2) 0.0427(11) Uani 1 1 d .
N3 N 0.7963(4) 0.7086(4) 0.0806(2) 0.0208(10) Uani 1 1 d .
N4 N 0.6424(4) 0.7734(4) 0.1664(2) 0.0216(10) Uani 1 1 d .
C7 C 0.8770(5) 0.6902(5) 0.0334(3) 0.0278(14) Uani 1 1 d .
H7A H 0.9435 0.7515 0.0316 0.033 Uiso 1 1 calc R
C8 C 0.8681(5) 0.5866(6) -0.0126(3) 0.0298(14) Uani 1 1 d .
H8A H 0.9257 0.5778 -0.0467 0.036 Uiso 1 1 calc R
C9 C 0.7742(6) 0.4950(6) -0.0089(3) 0.0301(14) Uani 1 1 d .
H9A H 0.7677 0.4216 -0.0399 0.036 Uiso 1 1 calc R
C10 C 0.6900(6) 0.5104(5) 0.0400(3) 0.0300(14) Uani 1 1 d .
H10A H 0.6256 0.4478 0.0440 0.036 Uiso 1 1 calc R
C11 C 0.7023(5) 0.6203(5) 0.0833(3) 0.0223(12) Uani 1 1 d .
C12 C 0.6109(5) 0.6595(5) 0.1327(3) 0.0238(12) Uani 1 1 d .
C13 C 0.4995(5) 0.5949(6) 0.1402(3) 0.0328(14) Uani 1 1 d .
H13A H 0.4809 0.5128 0.1183 0.039 Uiso 1 1 calc R
C14 C 0.4155(6) 0.6523(7) 0.1804(3) 0.0376(15) Uani 1 1 d .
H14A H 0.3382 0.6095 0.1863 0.045 Uiso 1 1 calc R
C15 C 0.4436(5) 0.7709(6) 0.2118(3) 0.0364(16) Uani 1 1 d .
H15A H 0.3845 0.8131 0.2376 0.044 Uiso 1 1 calc R
C16 C 0.5611(5) 0.8284(6) 0.2052(3) 0.0291(14) Uani 1 1 d .
H16A H 0.5834 0.9085 0.2289 0.035 Uiso 1 1 calc R
Cl Cl 0.52917(13) 0.79628(14) -0.09477(8) 0.0326(4) Uani 1 1 d .
O5 O 0.5386(5) 0.7946(5) -0.0176(3) 0.0615(15) Uani 1 1 d .
O6 O 0.4027(4) 0.7568(5) -0.1261(2) 0.0575(14) Uani 1 1 d .
O7 O 0.5492(5) 0.9247(4) -0.1181(3) 0.0692(17) Uani 1 1 d .
O8 O 0.6212(4) 0.7125(4) -0.1188(3) 0.0570(14) Uani 1 1 d .
O1W O 0.7728(6) 0.5570(6) 0.3023(3) 0.0465(13) Uani 1 1 d .
H1W H 0.820(8) 0.565(8) 0.339(4) 0.07(3) Uiso 1 1 d .
H2W H 0.716(11) 0.586(12) 0.315(6) 0.15(6) Uiso 1 1 d .

loop_
_atom_site_aniso_label
_atom_site_aniso_U_11
_atom_site_aniso_U_22
_atom_site_aniso_U_33
_atom_site_aniso_U_23
_atom_site_aniso_U_13
_atom_site_aniso_U_12
Co 0.0181(4) 0.0179(4) 0.0263(4) 0.0001(4) 0.0027(3) 0.0003(3)
N1 0.021(3) 0.026(3) 0.035(3) 0.000(2) 0.003(2) -0.001(2)
N2 0.022(2) 0.020(2) 0.027(3) 0.000(2) 0.006(2) -0.003(2)
O2 0.024(2) 0.023(2) 0.028(2) -0.0012(17) 0.0033(17) 0.0006(17)
O3 0.019(2) 0.024(2) 0.043(2) -0.001(2) 0.0060(18) -0.0041(17)
C1 0.039(4) 0.038(4) 0.040(4) -0.008(3) -0.014(3) 0.003(3)
C2 0.038(4) 0.049(5) 0.106(7) -0.029(5) -0.025(4) 0.004(4)
C3 0.025(3) 0.026(3) 0.027(3) -0.001(3) 0.006(3) -0.004(3)
C4 0.027(3) 0.038(4) 0.040(4) 0.000(3) 0.009(3) -0.011(3)
C5 0.045(5) 0.080(6) 0.090(6) 0.056(5) -0.003(4) -0.021(4)
C6 0.040(4) 0.034(4) 0.052(4) 0.020(3) 0.014(3) 0.004(3)
O1 0.040(2) 0.025(2) 0.033(2) -0.004(2) 0.0066(19) -0.0059(19)
O4 0.036(2) 0.045(3) 0.048(3) 0.001(2) 0.011(2) -0.015(2)
N3 0.017(2) 0.020(2) 0.024(2) -0.002(2) -0.0007(19) 0.002(2)
N4 0.018(2) 0.022(3) 0.024(2) 0.003(2) 0.001(2) 0.000(2)
C7 0.030(3) 0.024(3) 0.030(3) 0.001(3) 0.007(3) 0.001(3)
C8 0.029(3) 0.035(4) 0.026(3) 0.001(3) 0.008(3) 0.010(3)
C9 0.041(4) 0.020(3) 0.025(3) -0.001(3) -0.006(3) 0.008(3)
C10 0.035(3) 0.021(3) 0.032(3) 0.002(3) -0.003(3) -0.004(3)
C11 0.025(3) 0.015(3) 0.024(3) 0.004(2) -0.002(2) -0.001(2)
C12 0.024(3) 0.024(3) 0.021(3) 0.005(3) -0.004(2) -0.005(3)
C13 0.032(3) 0.028(3) 0.037(4) 0.005(3) 0.000(3) -0.012(3)
C14 0.033(3) 0.044(4) 0.036(3) 0.009(3) 0.003(3) -0.012(3)
C15 0.030(3) 0.049(4) 0.033(4) 0.003(3) 0.014(3) 0.002(3)
C16 0.030(3) 0.031(4) 0.027(3) -0.001(3) 0.008(3) -0.001(3)
Cl 0.0262(8) 0.0280(8) 0.0411(9) 0.0080(7) -0.0026(6) -0.0008(7)
O5 0.057(3) 0.076(4) 0.044(3) 0.003(3) -0.016(2) 0.002(3)
O6 0.035(3) 0.092(4) 0.045(3) -0.014(3) 0.002(2) -0.024(3)
O7 0.063(3) 0.028(3) 0.127(5) 0.024(3) 0.046(3) 0.009(2)
O8 0.049(3) 0.040(3) 0.082(4) 0.000(3) 0.009(3) 0.018(2)
O1W 0.037(3) 0.065(4) 0.039(3) 0.010(3) 0.010(3) 0.006(3)

loop_
_atom_type_symbol
_atom_type_description
_atom_type_scat_dispersion_real
_atom_type_scat_dispersion_imag
_atom_type_scat_source
C C 0.0033 0.0016 'International Tables Vol C Tables 4.2.6.8 and 6.1.1.4'
H H 0.0000 0.0000 'International Tables Vol C Tables 4.2.6.8 and 6.1.1.4'
N N 0.0061 0.0033 'International Tables Vol C Tables 4.2.6.8 and 6.1.1.4'
O O 0.0106 0.0060 'International Tables Vol C Tables 4.2.6.8 and 6.1.1.4'
Cl Cl 0.1484 0.1585 'International Tables Vol C Tables 4.2.6.8 and 6.1.1.4'
Co Co 0.3494 0.9721 'International Tables Vol C Tables 4.2.6.8 and 6.1.1.4'

loop_
_geom_angle_atom_site_label_1
_geom_angle_atom_site_label_2
_geom_angle_atom_site_label_3
_geom_angle
O2 Co O3 88.30(17)
O2 Co N4 94.03(18)
O3 Co N4 176.80(18)
O2 Co N3 176.00(18)
O3 Co N3 94.64(18)
N4 Co N3 83.14(19)
O2 Co N2 88.59(19)
O3 Co N2 85.77(18)
N4 Co N2 92.09(19)
N3 Co N2 94.3(2)
O2 Co N1 85.69(19)
O3 Co N1 88.68(19)
N4 Co N1 93.7(2)
N3 Co N1 91.7(2)
N2 Co N1 172.14(19)
C1 N1 Co 110.5(4)
C5 N2 Co 109.0(4)
C3 O2 Co 115.2(3)
C4 O3 Co 114.8(4)
C2 C1 N1 112.9(6)
C2 C1 C3 113.6(5)
N1 C1 C3 109.5(5)
O1 C3 O2 123.8(5)
O1 C3 C1 119.9(5)
O2 C3 C1 116.2(5)
O4 C4 O3 123.4(6)
O4 C4 C5 121.5(6)
O3 C4 C5 115.0(5)
C6 C5 N2 118.2(6)
C6 C5 C4 118.8(6)
N2 C5 C4 108.0(6)
C7 N3 C11 118.5(5)
C7 N3 Co 126.5(4)
C11 N3 Co 114.9(4)
C16 N4 C12 119.4(5)
C16 N4 Co 125.1(4)
C12 N4 Co 115.4(4)
N3 C7 C8 122.6(5)
C7 C8 C9 119.1(5)
C10 C9 C8 119.8(5)
C9 C10 C11 117.8(5)
N3 C11 C10 122.2(5)
N3 C11 C12 112.9(5)
C10 C11 C12 124.8(5)
N4 C12 C13 121.8(5)
N4 C12 C11 112.8(5)
C13 C12 C11 125.2(5)
C12 C13 C14 118.6(6)
C15 C14 C13 120.1(6)
C14 C15 C16 118.5(6)
N4 C16 C15 121.5(6)
O7 Cl O5 109.2(3)
O7 Cl O8 109.3(3)
O5 Cl O8 111.5(3)
O7 Cl O6 108.4(3)
O5 Cl O6 108.7(3)
O8 Cl O6 109.7(3)

loop_
_geom_bond_atom_site_label_1
_geom_bond_atom_site_label_2
_geom_bond_distance
Co O2 1.889(4)
Co O3 1.891(4)
Co N4 1.912(4)
Co N3 1.917(5)
Co N2 1.939(5)
Co N1 1.940(5)
N1 C1 1.478(7)
N2 C5 1.469(8)
O2 C3 1.290(7)
O3 C4 1.280(7)
C1 C2 1.467(9)
C1 C3 1.529(8)
C3 O1 1.221(6)
C4 O4 1.226(7)
C4 C5 1.515(9)
C5 C6 1.450(9)
N3 C7 1.331(7)
N3 C11 1.356(6)
N4 C16 1.334(7)
N4 C12 1.352(7)
C7 C8 1.366(8)
C8 C9 1.381(8)
C9 C10 1.379(8)
C10 C11 1.388(7)
C11 C12 1.489(8)
C12 C13 1.379(7)
C13 C14 1.381(8)
C14 C15 1.372(9)
C15 C16 1.398(8)
Cl O7 1.424(5)
Cl O5 1.424(5)
Cl O8 1.426(5)
Cl O6 1.430(4)
